data_4101015
_journal_name_full 'Journal of the American Chemical Society'
_journal_paper_doi 10.1021/ja0547477
_journal_year 2006
_chemical_formula_sum 'C25 H42 I N O5 Si'
_chemical_formula_weight 591.59
_space_group_IT_number 19
_symmetry_cell_setting orthorhombic
_symmetry_space_group_name_Hall 'P 2ac 2ab'
_symmetry_space_group_name_H-M 'P 21 21 21'
_cell_angle_alpha 90.00
_cell_angle_beta 90.00
_cell_angle_gamma 90.00
_cell_formula_units_Z 4
_cell_length_a 11.318(5)
_cell_length_b 12.903(6)
_cell_length_c 19.536(8)
_cell_measurement_temperature 296(2)
_cell_volume 2853(2)
_diffrn_ambient_temperature 296(2)
_exptl_crystal_density_diffrn 1.377
_cod_depositor_comments
;
The following automatic conversions were performed:
'_symmetry_cell_setting' value 'Orthorhombic' changed to 'orthorhombic'
according to '/home/saulius/struct/CIF-dictionaries/cif_core.dic'
dictionary named 'cif_core.dic' version 2.4.1 from 2010-06-29.

Automatic conversion script
Id: cif_fix_enum 1527 2010-12-29 10:47:43Z saulius 
;
_cod_database_code 4101015

loop_
_symmetry_equiv_pos_as_xyz
'x, y, z'
'-x+1/2, -y, z+1/2'
'-x, y+1/2, -z+1/2'
'x+1/2, -y+1/2, -z'

loop_
_atom_site_label
_atom_site_type_symbol
_atom_site_fract_x
_atom_site_fract_y
_atom_site_fract_z
_atom_site_U_iso_or_equiv
_atom_site_adp_type
_atom_site_occupancy
_atom_site_symmetry_multiplicity
_atom_site_calc_flag
_atom_site_refinement_flags
_atom_site_disorder_assembly
_atom_site_disorder_group
I1 I 0.67809(8) 1.06988(7) 0.31017(5) 0.1135(4) Uani 1 1 d . . .
Si1 Si 0.6259(2) 0.5654(3) 0.80671(16) 0.0782(8) Uani 1 1 d . . .
O1 O 0.4032(6) 0.7648(5) 0.6198(3) 0.072(2) Uani 1 1 d . . .
O2 O 0.5622(6) 0.6798(4) 0.6599(3) 0.0620(17) Uani 1 1 d . . .
O3 O 0.4921(5) 0.6398(4) 0.4315(3) 0.0576(16) Uani 1 1 d . . .
O4 O 0.5846(5) 0.8694(5) 0.4090(3) 0.0630(18) Uani 1 1 d . . .
O5 O 0.3846(5) 0.8878(4) 0.3813(3) 0.0553(16) Uani 1 1 d . . .
N1 N 0.5109(6) 0.6587(5) 0.5498(4) 0.0477(18) Uani 1 1 d . . .
C1 C 0.5753(7) 0.5606(7) 0.5509(4) 0.051(2) Uani 1 1 d . . .
H1A H 0.6349 0.5626 0.5865 0.061 Uiso 1 1 calc R . .
H1B H 0.6149 0.5504 0.5074 0.061 Uiso 1 1 calc R . .
C2 C 0.4910(8) 0.4707(7) 0.5641(5) 0.060(3) Uani 1 1 d . . .
H2A H 0.4549 0.4806 0.6092 0.072 Uiso 1 1 calc R . .
C3 C 0.3933(9) 0.4760(7) 0.5101(5) 0.069(3) Uani 1 1 d . . .
H3A H 0.4270 0.4567 0.4663 0.083 Uiso 1 1 calc R . .
H3B H 0.3339 0.4246 0.5214 0.083 Uiso 1 1 calc R . .
C4 C 0.3324(7) 0.5799(7) 0.5020(4) 0.052(2) Uani 1 1 d . . .
H4A H 0.2914 0.5944 0.5451 0.062 Uiso 1 1 calc R . .
C5 C 0.4243(7) 0.6650(6) 0.4920(4) 0.042(2) Uani 1 1 d . . .
C6 C 0.3752(7) 0.7697(7) 0.4800(4) 0.054(2) Uani 1 1 d . . .
H6A H 0.4236 0.8219 0.5021 0.065 Uiso 1 1 calc R . .
H6B H 0.2954 0.7746 0.4978 0.065 Uiso 1 1 calc R . .
C7 C 0.3756(8) 0.7851(8) 0.4022(4) 0.051(2) Uani 1 1 d . . .
H7A H 0.3019 0.7566 0.3838 0.062 Uiso 1 1 calc R . .
C8 C 0.4772(7) 0.7152(7) 0.3793(4) 0.054(2) Uani 1 1 d . . .
H8A H 0.4555 0.6806 0.3365 0.065 Uiso 1 1 calc R . .
C9 C 0.5883(8) 0.7760(8) 0.3687(5) 0.064(3) Uani 1 1 d . . .
H9A H 0.6542 0.7339 0.3856 0.077 Uiso 1 1 calc R . .
C10 C 0.6156(8) 0.8050(8) 0.2934(5) 0.077(3) Uani 1 1 d . . .
H10A H 0.6953 0.8324 0.2906 0.092 Uiso 1 1 calc R . .
H10B H 0.6122 0.7429 0.2654 0.092 Uiso 1 1 calc R . .
C11 C 0.5310(9) 0.8837(8) 0.2651(5) 0.072(3) Uani 1 1 d . . .
H11A H 0.4530 0.8507 0.2637 0.087 Uiso 1 1 calc R . .
C12 C 0.5222(8) 0.9733(6) 0.3140(5) 0.069(3) Uani 1 1 d . . .
H12A H 0.4548 1.0158 0.2998 0.083 Uiso 1 1 calc R . .
C13 C 0.4985(8) 0.9358(8) 0.3865(4) 0.056(2) Uani 1 1 d . . .
C14 C 0.4839(9) 0.7068(7) 0.6101(5) 0.053(2) Uani 1 1 d . . .
C15 C 0.5513(11) 0.7356(8) 0.7216(5) 0.089(4) Uani 1 1 d . . .
H15A H 0.4719 0.7275 0.7396 0.107 Uiso 1 1 calc R . .
H15B H 0.5647 0.8087 0.7131 0.107 Uiso 1 1 calc R . .
C16 C 0.6381(9) 0.6973(8) 0.7726(5) 0.079(3) Uani 1 1 d . . .
H16A H 0.6359 0.7445 0.8112 0.095 Uiso 1 1 calc R . .
H16B H 0.7159 0.7037 0.7521 0.095 Uiso 1 1 calc R . .
C17 C 0.4722(11) 0.5477(9) 0.8346(7) 0.159(6) Uani 1 1 d . . .
H17A H 0.4225 0.5386 0.7953 0.191 Uiso 1 1 calc R . .
H17B H 0.4470 0.6077 0.8597 0.191 Uiso 1 1 calc R . .
H17C H 0.4670 0.4876 0.8634 0.191 Uiso 1 1 calc R . .
C18 C 0.7250(13) 0.5560(13) 0.8820(6) 0.178(7) Uani 1 1 d . . .
H18A H 0.7946 0.5968 0.8742 0.213 Uiso 1 1 calc R . .
H18B H 0.7471 0.4850 0.8891 0.213 Uiso 1 1 calc R . .
H18C H 0.6847 0.5814 0.9219 0.213 Uiso 1 1 calc R . .
C19 C 0.6686(11) 0.4692(8) 0.7439(5) 0.111(4) Uani 1 1 d . . .
H19A H 0.7426 0.4885 0.7237 0.133 Uiso 1 1 calc R . .
H19B H 0.6092 0.4650 0.7090 0.133 Uiso 1 1 calc R . .
H19C H 0.6765 0.4029 0.7659 0.133 Uiso 1 1 calc R . .
C20 C 0.5555(9) 0.3676(7) 0.5642(5) 0.079(3) Uani 1 1 d . . .
H20A H 0.6109 0.3661 0.6014 0.095 Uiso 1 1 calc R . .
H20B H 0.5970 0.3592 0.5217 0.095 Uiso 1 1 calc R . .
H20C H 0.4995 0.3123 0.5696 0.095 Uiso 1 1 calc R . .
C21 C 0.2390(7) 0.5737(9) 0.4464(4) 0.075(3) Uani 1 1 d . . .
H21A H 0.1984 0.5086 0.4495 0.090 Uiso 1 1 calc R . .
H21B H 0.2760 0.5795 0.4023 0.090 Uiso 1 1 calc R . .
H21C H 0.1835 0.6293 0.4522 0.090 Uiso 1 1 calc R . .
C22 C 0.5645(10) 0.9113(9) 0.1906(4) 0.109(4) Uani 1 1 d . . .
H22A H 0.5587 0.8505 0.1625 0.131 Uiso 1 1 calc R . .
H22B H 0.6440 0.9371 0.1894 0.131 Uiso 1 1 calc R . .
H22C H 0.5116 0.9634 0.1736 0.131 Uiso 1 1 calc R . .
C23 C 0.4858(10) 1.0200(7) 0.4405(5) 0.070(3) Uani 1 1 d . . .
H23A H 0.4730 0.9867 0.4844 0.085 Uiso 1 1 calc R . .
H23B H 0.5601 1.0572 0.4434 0.085 Uiso 1 1 calc R . .
C24 C 0.3916(11) 1.0955(10) 0.4300(6) 0.093(4) Uani 1 1 d . . .
H24A H 0.3162 1.0682 0.4243 0.112 Uiso 1 1 calc R . .
C25 C 0.3989(13) 1.1921(10) 0.4276(6) 0.124(5) Uani 1 1 d . . .
H25A H 0.4718 1.2244 0.4329 0.149 Uiso 1 1 calc R . .
H25B H 0.3313 1.2317 0.4205 0.149 Uiso 1 1 calc R . .

loop_
_atom_site_aniso_label
_atom_site_aniso_U_11
_atom_site_aniso_U_22
_atom_site_aniso_U_33
_atom_site_aniso_U_23
_atom_site_aniso_U_13
_atom_site_aniso_U_12
I1 0.0930(6) 0.1189(6) 0.1285(7) 0.0435(6) -0.0180(6) -0.0515(5)
Si1 0.0772(18) 0.096(2) 0.0619(18) 0.013(2) 0.0125(18) -0.0056(18)
O1 0.081(5) 0.079(5) 0.057(5) -0.012(4) 0.005(4) 0.019(4)
O2 0.079(5) 0.072(5) 0.035(4) -0.011(3) -0.012(3) 0.006(3)
O3 0.057(4) 0.075(4) 0.041(4) 0.004(3) 0.013(3) 0.009(3)
O4 0.043(4) 0.074(5) 0.071(5) 0.012(4) -0.014(3) -0.004(3)
O5 0.046(4) 0.061(4) 0.058(4) 0.003(3) -0.009(3) 0.000(3)
N1 0.052(5) 0.038(4) 0.053(5) 0.008(4) 0.003(4) -0.002(4)
C1 0.054(6) 0.061(6) 0.039(5) 0.004(5) -0.001(4) 0.004(6)
C2 0.066(7) 0.053(6) 0.061(7) -0.001(5) -0.003(6) -0.027(5)
C3 0.074(7) 0.070(7) 0.064(7) -0.014(5) 0.012(6) -0.026(6)
C4 0.047(5) 0.057(6) 0.051(6) -0.008(5) 0.004(5) -0.005(5)
C5 0.047(5) 0.040(5) 0.039(6) 0.004(4) 0.013(5) -0.004(4)
C6 0.040(5) 0.073(7) 0.050(6) 0.000(5) 0.008(5) 0.000(5)
C7 0.052(6) 0.064(7) 0.038(6) 0.007(5) -0.001(5) 0.001(5)
C8 0.051(6) 0.077(7) 0.035(6) 0.004(5) 0.003(5) -0.006(5)
C9 0.040(6) 0.066(7) 0.086(8) 0.016(6) 0.018(6) 0.014(5)
C10 0.054(6) 0.084(8) 0.092(9) 0.022(7) 0.016(6) -0.008(6)
C11 0.063(7) 0.101(9) 0.053(7) 0.021(6) -0.006(6) -0.009(6)
C12 0.087(7) 0.073(6) 0.046(6) -0.007(6) -0.032(6) -0.012(5)
C13 0.052(6) 0.069(6) 0.045(6) 0.002(6) -0.011(5) 0.000(6)
C14 0.053(7) 0.058(7) 0.047(7) -0.013(5) 0.013(6) -0.005(5)
C15 0.139(11) 0.074(8) 0.055(7) -0.013(6) -0.020(7) -0.016(7)
C16 0.077(8) 0.095(8) 0.065(7) 0.001(6) -0.008(6) -0.031(6)
C17 0.154(12) 0.097(10) 0.226(16) 0.003(10) 0.098(12) -0.022(9)
C18 0.214(17) 0.207(16) 0.112(11) 0.043(12) -0.055(11) -0.006(15)
C19 0.113(9) 0.118(10) 0.100(9) 0.023(7) 0.007(9) -0.002(9)
C20 0.104(9) 0.054(7) 0.078(8) 0.008(6) 0.011(7) -0.004(6)
C21 0.037(5) 0.115(8) 0.073(7) 0.001(7) 0.014(5) -0.017(6)
C22 0.159(11) 0.124(10) 0.045(6) 0.020(8) 0.008(8) 0.003(8)
C23 0.090(8) 0.056(6) 0.066(7) 0.002(6) -0.017(7) 0.008(6)
C24 0.104(10) 0.066(9) 0.110(10) -0.025(7) 0.012(8) -0.018(7)
C25 0.162(13) 0.067(9) 0.142(12) -0.005(8) -0.032(10) -0.002(9)

loop_
_geom_bond_atom_site_label_1
_geom_bond_atom_site_label_2
_geom_bond_distance
_geom_bond_site_symmetry_2
_geom_bond_publ_flag
I1 C12 2.161(8) . ?
Si1 C19 1.811(11) . ?
Si1 C17 1.836(12) . ?
Si1 C16 1.833(10) . ?
Si1 C18 1.855(12) . ?
O1 C14 1.196(10) . ?
O2 C14 1.361(10) . ?
O2 C15 1.410(10) . ?
O3 C8 1.420(9) . ?
O3 C5 1.447(9) . ?
O4 C13 1.370(10) . ?
O4 C9 1.440(11) . ?
O5 C7 1.389(10) . ?
O5 C13 1.434(10) . ?
N1 C14 1.366(10) . ?
N1 C1 1.462(10) . ?
N1 C5 1.497(10) . ?
C1 C2 1.524(11) . ?
C2 C20 1.518(12) . ?
C2 C3 1.529(12) . ?
C3 C4 1.515(12) . ?
C4 C21 1.518(10) . ?
C4 C5 1.525(11) . ?
C5 C6 1.480(10) . ?
C6 C7 1.533(11) . ?
C7 C8 1.528(12) . ?
C8 C9 1.497(11) . ?
C9 C10 1.550(12) . ?
C10 C11 1.500(12) . ?
C11 C12 1.503(11) . ?
C11 C22 1.547(11) . ?
C12 C13 1.521(11) . ?
C13 C23 1.522(12) . ?
C15 C16 1.483(12) . ?
C23 C24 1.459(13) . ?
C24 C25 1.250(14) . ?

loop_
_cod_related_entry_id
_cod_related_entry_database
_cod_related_entry_code
1 ChemSpider 30659960
